data_4301190
loop_
_publ_author_name
'Wen-Chou Hung'
'Chu-Chieh Lin'

_publ_section_title
;
Preparation, Characterization, and Catalytic Studies of Magnesium Complexes
Supported by NNO-Tridentate Schiff-Base Ligands
;
_journal_name_full 'Inorganic Chemistry'
_journal_page_first 728
_journal_page_last 734
_journal_paper_doi 10.1021/ic801397t
_journal_volume 48
_journal_year 2009
_chemical_formula_moiety 'C38 H46 Cl2 Mg2 N4 O4'
_chemical_formula_sum 'C38 H46 Cl2 Mg2 N4 O4'
_chemical_formula_weight 742.31
_chemical_name_systematic
; 
 ? 
;
_space_group_IT_number 15
_symmetry_cell_setting monoclinic
_symmetry_space_group_name_Hall '-C 2yc'
_symmetry_space_group_name_H-M 'C 1 2/c 1'
_atom_sites_solution_hydrogens geom
_atom_sites_solution_primary direct
_atom_sites_solution_secondary difmap
_audit_creation_method SHELXL-97
_cell_angle_alpha 90.00
_cell_angle_beta 108.855(6)
_cell_angle_gamma 90.00
_cell_formula_units_Z 4
_cell_length_a 21.998(7)
_cell_length_b 10.641(3)
_cell_length_c 17.614(5)
_cell_measurement_reflns_used 1876
_cell_measurement_temperature 293(2)
_cell_measurement_theta_max 23.5695
_cell_measurement_theta_min 2.311
_cell_volume 3902(2)
_computing_cell_refinement 'Bruker SMART'
_computing_data_collection 'Bruker SMART'
_computing_data_reduction 'Bruker SHELXTL'
_computing_molecular_graphics 'Bruker SHELXTL'
_computing_publication_material 'Bruker SHELXTL'
_computing_structure_refinement 'SHELXL-97 (Sheldrick, 1997)'
_computing_structure_solution 'SHELXS-97 (Sheldrick, 1990)'
_diffrn_ambient_temperature 298(2)
_diffrn_measured_fraction_theta_full 0.994
_diffrn_measured_fraction_theta_max 0.994
_diffrn_measurement_device_type 'Bruker SMART 1000 CCD'
_diffrn_measurement_method '\f and \w scans'
_diffrn_radiation_monochromator graphite
_diffrn_radiation_source 'fine-focus sealed tube'
_diffrn_radiation_type MoK\a
_diffrn_radiation_wavelength 0.71073
_diffrn_reflns_av_R_equivalents 0.0627
_diffrn_reflns_av_sigmaI/netI 0.0759
_diffrn_reflns_limit_h_max 27
_diffrn_reflns_limit_h_min -14
_diffrn_reflns_limit_k_max 12
_diffrn_reflns_limit_k_min -13
_diffrn_reflns_limit_l_max 21
_diffrn_reflns_limit_l_min -21
_diffrn_reflns_number 10497
_diffrn_reflns_theta_full 26.02
_diffrn_reflns_theta_max 26.02
_diffrn_reflns_theta_min 2.15
_exptl_absorpt_coefficient_mu 0.242
_exptl_absorpt_correction_T_max 0.9856
_exptl_absorpt_correction_T_min 0.9762
_exptl_absorpt_correction_type multi-scan
_exptl_absorpt_process_details 'SADABS, Sheldrick (1996)'
_exptl_crystal_colour yellow
_exptl_crystal_density_diffrn 1.264
_exptl_crystal_density_method 'not measured'
_exptl_crystal_description parallelpiped
_exptl_crystal_F_000 1568
_exptl_crystal_size_max 0.10
_exptl_crystal_size_mid 0.08
_exptl_crystal_size_min 0.06
_refine_diff_density_max 0.210
_refine_diff_density_min -0.263
_refine_diff_density_rms 0.046
_refine_ls_extinction_coef none
_refine_ls_extinction_method none
_refine_ls_goodness_of_fit_ref 1.005
_refine_ls_hydrogen_treatment constr
_refine_ls_matrix_type full
_refine_ls_number_parameters 226
_refine_ls_number_reflns 3815
_refine_ls_number_restraints 0
_refine_ls_restrained_S_all 1.005
_refine_ls_R_factor_all 0.1139
_refine_ls_R_factor_gt 0.0491
_refine_ls_shift/su_max 0.000
_refine_ls_shift/su_mean 0.000
_refine_ls_structure_factor_coef Fsqd
_refine_ls_weighting_details 'calc w=1/[\s^2^(Fo^2^)+(0.0460P)^2^+0.0000P] where P=(Fo^2^+2Fc^2^)/3'
_refine_ls_weighting_scheme calc
_refine_ls_wR_factor_gt 0.1044
_refine_ls_wR_factor_ref 0.1239
_reflns_number_gt 1913
_reflns_number_total 3815
_reflns_threshold_expression >2sigma(I)
_cod_data_source_file ic801397t_si_001_1.cif
_cod_data_source_block 2
_cod_depositor_comments
;
The following automatic conversions were performed:
'_symmetry_cell_setting' value 'Monoclinic' changed to 'monoclinic'
according to '/home/saulius/struct/CIF-dictionaries/cif_core.dic'
dictionary named 'cif_core.dic' version 2.4.1 from 2010-06-29.

Automatic conversion script
Id: cif_fix_enum 1527 2010-12-29 10:47:43Z saulius 
;
_cod_original_sg_symbol_H-M 'C 2/c'
_cod_database_code 4301190

loop_
_symmetry_equiv_pos_as_xyz
'x, y, z'
'-x, y, -z+1/2'
'x+1/2, y+1/2, z'
'-x+1/2, y+1/2, -z+1/2'
'-x, -y, -z'
'x, -y, z-1/2'
'-x+1/2, -y+1/2, -z'
'x+1/2, -y+1/2, z-1/2'

loop_
_atom_site_label
_atom_site_type_symbol
_atom_site_fract_x
_atom_site_fract_y
_atom_site_fract_z
_atom_site_U_iso_or_equiv
_atom_site_adp_type
_atom_site_occupancy
_atom_site_symmetry_multiplicity
_atom_site_calc_flag
_atom_site_refinement_flags
_atom_site_disorder_assembly
_atom_site_disorder_group
Mg Mg 0.01548(4) 0.86502(9) -0.00159(5) 0.0431(3) Uani 1 1 d . . .
Cl Cl -0.18926(5) 0.50375(10) 0.15508(6) 0.0887(4) Uani 1 1 d . . .
O1 O -0.05944(9) 0.75804(18) -0.04397(11) 0.0538(5) Uani 1 1 d . . .
O2 O 0.01279(8) 0.99155(17) 0.07728(10) 0.0442(5) Uani 1 1 d . . .
N1 N 0.05355(10) 0.7009(2) 0.07359(14) 0.0490(6) Uani 1 1 d . . .
N2 N 0.11397(10) 0.8498(2) -0.00977(15) 0.0534(7) Uani 1 1 d . . .
C1 C -0.08548(13) 0.6958(3) 0.00114(18) 0.0458(7) Uani 1 1 d . . .
C2 C -0.15321(14) 0.6885(3) -0.02146(19) 0.0568(9) Uani 1 1 d . . .
H2A H -0.1775 0.7250 -0.0697 0.068 Uiso 1 1 calc R . .
C3 C -0.18455(14) 0.6304(3) 0.0240(2) 0.0601(9) Uani 1 1 d . . .
H3A H -0.2292 0.6290 0.0075 0.072 Uiso 1 1 calc R . .
C4 C -0.14928(15) 0.5738(3) 0.0948(2) 0.0553(8) Uani 1 1 d . . .
C5 C -0.08377(14) 0.5726(3) 0.11793(18) 0.0538(8) Uani 1 1 d . . .
H5A H -0.0609 0.5320 0.1653 0.065 Uiso 1 1 calc R . .
C6 C -0.04997(13) 0.6309(3) 0.07205(17) 0.0437(7) Uani 1 1 d . . .
C7 C 0.02060(14) 0.6180(3) 0.09612(17) 0.0462(7) Uani 1 1 d . . .
C8 C 0.05126(14) 0.5038(3) 0.14423(19) 0.0627(9) Uani 1 1 d . . .
H8A H 0.0969 0.5069 0.1552 0.094 Uiso 1 1 calc R . .
H8B H 0.0344 0.4291 0.1142 0.094 Uiso 1 1 calc R . .
H8C H 0.0420 0.5026 0.1939 0.094 Uiso 1 1 calc R . .
C9 C 0.12315(13) 0.6824(3) 0.0916(2) 0.0597(9) Uani 1 1 d . . .
H9A H 0.1308 0.6119 0.0610 0.072 Uiso 1 1 calc R . .
H9B H 0.1430 0.6641 0.1481 0.072 Uiso 1 1 calc R . .
C10 C 0.15215(14) 0.8006(3) 0.0699(2) 0.0611(9) Uani 1 1 d . . .
H10A H 0.1549 0.8644 0.1102 0.073 Uiso 1 1 calc R . .
H10B H 0.1954 0.7826 0.0700 0.073 Uiso 1 1 calc R . .
C11 C 0.11723(17) 0.7647(4) -0.0743(2) 0.0874(12) Uani 1 1 d . . .
H11A H 0.1605 0.7616 -0.0754 0.131 Uiso 1 1 calc R . .
H11B H 0.0893 0.7950 -0.1249 0.131 Uiso 1 1 calc R . .
H11C H 0.1039 0.6820 -0.0646 0.131 Uiso 1 1 calc R . .
C12 C 0.14014(15) 0.9745(3) -0.0203(2) 0.0807(12) Uani 1 1 d . . .
H12A H 0.1825 0.9645 -0.0238 0.121 Uiso 1 1 calc R . .
H12B H 0.1420 1.0271 0.0247 0.121 Uiso 1 1 calc R . .
H12C H 0.1128 1.0127 -0.0687 0.121 Uiso 1 1 calc R . .
C13 C 0.02140(13) 0.9792(3) 0.15922(16) 0.0567(8) Uani 1 1 d . . .
H13A H 0.0016 0.9014 0.1678 0.068 Uiso 1 1 calc R . .
H13B H -0.0005 1.0478 0.1757 0.068 Uiso 1 1 calc R . .
C14 C 0.09105(14) 0.9790(3) 0.21132(16) 0.0503(8) Uani 1 1 d . . .
C15 C 0.12986(16) 1.0807(3) 0.21175(18) 0.0637(9) Uani 1 1 d . . .
H15A H 0.1126 1.1506 0.1805 0.076 Uiso 1 1 calc R . .
C16 C 0.19384(16) 1.0807(4) 0.2578(2) 0.0757(11) Uani 1 1 d . . .
H16A H 0.2195 1.1498 0.2569 0.091 Uiso 1 1 calc R . .
C17 C 0.21967(17) 0.9789(4) 0.3049(2) 0.0826(12) Uani 1 1 d . . .
H17A H 0.2627 0.9790 0.3364 0.099 Uiso 1 1 calc R . .
C18 C 0.18181(16) 0.8774(4) 0.3052(2) 0.0731(10) Uani 1 1 d . . .
H18A H 0.1993 0.8079 0.3367 0.088 Uiso 1 1 calc R . .
C19 C 0.11775(15) 0.8773(3) 0.25914(18) 0.0607(9) Uani 1 1 d . . .
H19A H 0.0923 0.8080 0.2603 0.073 Uiso 1 1 calc R . .

loop_
_atom_site_aniso_label
_atom_site_aniso_U_11
_atom_site_aniso_U_22
_atom_site_aniso_U_33
_atom_site_aniso_U_23
_atom_site_aniso_U_13
_atom_site_aniso_U_12
Mg 0.0362(5) 0.0470(6) 0.0444(6) -0.0023(5) 0.0104(4) -0.0012(4)
Cl 0.0739(6) 0.1203(8) 0.0813(7) -0.0023(6) 0.0381(5) -0.0276(6)
O1 0.0490(12) 0.0578(13) 0.0465(12) 0.0061(11) 0.0045(10) -0.0119(10)
O2 0.0461(11) 0.0522(12) 0.0330(11) -0.0009(9) 0.0111(9) -0.0045(9)
N1 0.0348(13) 0.0488(14) 0.0587(16) -0.0011(13) 0.0084(12) 0.0030(12)
N2 0.0427(14) 0.0545(16) 0.0655(18) -0.0016(14) 0.0208(13) -0.0002(13)
C1 0.0428(17) 0.0411(16) 0.0476(19) -0.0086(15) 0.0062(15) -0.0063(14)
C2 0.0433(18) 0.055(2) 0.061(2) 0.0040(17) 0.0022(16) -0.0084(15)
C3 0.0398(17) 0.056(2) 0.077(2) -0.0099(19) 0.0085(17) -0.0061(16)
C4 0.052(2) 0.055(2) 0.061(2) -0.0077(17) 0.0225(17) -0.0105(16)
C5 0.0513(19) 0.058(2) 0.0489(19) -0.0025(16) 0.0121(15) -0.0051(16)
C6 0.0416(16) 0.0424(16) 0.0447(17) -0.0028(15) 0.0107(14) -0.0021(14)
C7 0.0488(18) 0.0411(17) 0.0449(18) -0.0087(14) 0.0101(14) -0.0012(15)
C8 0.053(2) 0.062(2) 0.069(2) 0.0093(19) 0.0148(17) 0.0091(16)
C9 0.0400(18) 0.060(2) 0.076(2) 0.0040(18) 0.0144(16) 0.0060(15)
C10 0.0383(17) 0.068(2) 0.074(2) -0.0028(19) 0.0141(17) 0.0052(16)
C11 0.077(3) 0.107(3) 0.085(3) -0.025(3) 0.035(2) 0.009(2)
C12 0.048(2) 0.073(2) 0.120(3) 0.013(2) 0.026(2) -0.0153(18)
C13 0.0483(19) 0.084(2) 0.0412(18) 0.0025(17) 0.0187(15) -0.0001(17)
C14 0.0494(18) 0.068(2) 0.0328(16) -0.0005(16) 0.0119(14) -0.0035(16)
C15 0.064(2) 0.076(2) 0.046(2) 0.0119(18) 0.0110(17) -0.0019(19)
C16 0.061(2) 0.090(3) 0.066(2) 0.015(2) 0.0062(19) -0.022(2)
C17 0.054(2) 0.118(3) 0.062(2) 0.013(2) -0.0001(19) -0.007(2)
C18 0.061(2) 0.086(3) 0.062(2) 0.019(2) 0.0053(18) 0.006(2)
C19 0.063(2) 0.068(2) 0.051(2) 0.0057(18) 0.0190(17) 0.0016(18)

loop_
_atom_type_symbol
_atom_type_description
_atom_type_scat_dispersion_real
_atom_type_scat_dispersion_imag
_atom_type_scat_source
C C 0.0033 0.0016 'International Tables Vol C Tables 4.2.6.8 and 6.1.1.4'
H H 0.0000 0.0000 'International Tables Vol C Tables 4.2.6.8 and 6.1.1.4'
N N 0.0061 0.0033 'International Tables Vol C Tables 4.2.6.8 and 6.1.1.4'
O O 0.0106 0.0060 'International Tables Vol C Tables 4.2.6.8 and 6.1.1.4'
Mg Mg 0.0486 0.0363 'International Tables Vol C Tables 4.2.6.8 and 6.1.1.4'
Cl Cl 0.1484 0.1585 'International Tables Vol C Tables 4.2.6.8 and 6.1.1.4'

loop_
_geom_angle_atom_site_label_1
_geom_angle_atom_site_label_2
_geom_angle_atom_site_label_3
_geom_angle
_geom_angle_site_symmetry_1
_geom_angle_site_symmetry_3
_geom_angle_publ_flag
O1 Mg O2 117.47(9) . . ?
O1 Mg O2 98.59(8) . 5_575 ?
O2 Mg O2 82.69(8) . 5_575 ?
O1 Mg N1 82.89(9) . . ?
O2 Mg N1 102.35(9) . . ?
O2 Mg N1 173.45(10) 5_575 . ?
O1 Mg N2 130.99(10) . . ?
O2 Mg N2 110.55(9) . . ?
O2 Mg N2 96.45(9) 5_575 . ?
N1 Mg N2 77.92(9) . . ?
O1 Mg Mg 113.87(8) . 5_575 ?
O2 Mg Mg 41.86(6) . 5_575 ?
O2 Mg Mg 40.83(6) 5_575 5_575 ?
N1 Mg Mg 144.03(8) . 5_575 ?
N2 Mg Mg 107.88(8) . 5_575 ?
C1 O1 Mg 123.36(17) . . ?
C13 O2 Mg 130.13(19) . . ?
C13 O2 Mg 132.23(18) . 5_575 ?
Mg O2 Mg 97.31(8) . 5_575 ?
C7 N1 C9 119.5(2) . . ?
C7 N1 Mg 126.29(19) . . ?
C9 N1 Mg 113.89(18) . . ?
C11 N2 C10 111.1(2) . . ?
C11 N2 C12 109.7(3) . . ?
C10 N2 C12 108.2(2) . . ?
C11 N2 Mg 112.71(19) . . ?
C10 N2 Mg 103.35(18) . . ?
C12 N2 Mg 111.68(18) . . ?
O1 C1 C2 119.2(3) . . ?
O1 C1 C6 124.0(3) . . ?
C2 C1 C6 116.8(3) . . ?
C3 C2 C1 123.2(3) . . ?
C3 C2 H2A 118.4 . . ?
C1 C2 H2A 118.4 . . ?
C2 C3 C4 119.1(3) . . ?
C2 C3 H3A 120.4 . . ?
C4 C3 H3A 120.4 . . ?
C5 C4 C3 120.5(3) . . ?
C5 C4 Cl 120.2(3) . . ?
C3 C4 Cl 119.3(2) . . ?
C4 C5 C6 121.8(3) . . ?
C4 C5 H5A 119.1 . . ?
C6 C5 H5A 119.1 . . ?
C5 C6 C1 118.5(3) . . ?
C5 C6 C7 119.7(3) . . ?
C1 C6 C7 121.7(3) . . ?
N1 C7 C6 119.6(3) . . ?
N1 C7 C8 122.2(3) . . ?
C6 C7 C8 118.2(3) . . ?
C7 C8 H8A 109.5 . . ?
C7 C8 H8B 109.5 . . ?
H8A C8 H8B 109.5 . . ?
C7 C8 H8C 109.5 . . ?
H8A C8 H8C 109.5 . . ?
H8B C8 H8C 109.5 . . ?
N1 C9 C10 109.1(2) . . ?
N1 C9 H9A 109.9 . . ?
C10 C9 H9A 109.9 . . ?
N1 C9 H9B 109.9 . . ?
C10 C9 H9B 109.9 . . ?
H9A C9 H9B 108.3 . . ?
N2 C10 C9 112.2(2) . . ?
N2 C10 H10A 109.2 . . ?
C9 C10 H10A 109.2 . . ?
N2 C10 H10B 109.2 . . ?
C9 C10 H10B 109.2 . . ?
H10A C10 H10B 107.9 . . ?
N2 C11 H11A 109.5 . . ?
N2 C11 H11B 109.5 . . ?
H11A C11 H11B 109.5 . . ?
N2 C11 H11C 109.5 . . ?
H11A C11 H11C 109.5 . . ?
H11B C11 H11C 109.5 . . ?
N2 C12 H12A 109.5 . . ?
N2 C12 H12B 109.5 . . ?
H12A C12 H12B 109.5 . . ?
N2 C12 H12C 109.5 . . ?
H12A C12 H12C 109.5 . . ?
H12B C12 H12C 109.5 . . ?
O2 C13 C14 113.5(2) . . ?
O2 C13 H13A 108.9 . . ?
C14 C13 H13A 108.9 . . ?
O2 C13 H13B 108.9 . . ?
C14 C13 H13B 108.9 . . ?
H13A C13 H13B 107.7 . . ?
C15 C14 C19 118.2(3) . . ?
C15 C14 C13 120.5(3) . . ?
C19 C14 C13 121.3(3) . . ?
C14 C15 C16 121.1(3) . . ?
C14 C15 H15A 119.5 . . ?
C16 C15 H15A 119.5 . . ?
C17 C16 C15 120.1(3) . . ?
C17 C16 H16A 120.0 . . ?
C15 C16 H16A 120.0 . . ?
C18 C17 C16 119.6(3) . . ?
C18 C17 H17A 120.2 . . ?
C16 C17 H17A 120.2 . . ?
C17 C18 C19 120.4(3) . . ?
C17 C18 H18A 119.8 . . ?
C19 C18 H18A 119.8 . . ?
C18 C19 C14 120.7(3) . . ?
C18 C19 H19A 119.7 . . ?
C14 C19 H19A 119.7 . . ?

loop_
_geom_bond_atom_site_label_1
_geom_bond_atom_site_label_2
_geom_bond_distance
_geom_bond_site_symmetry_2
_geom_bond_publ_flag
Mg O1 1.943(2) . ?
Mg O2 1.949(2) . ?
Mg O2 1.989(2) 5_575 ?
Mg N1 2.188(3) . ?
Mg N2 2.223(2) . ?
Mg Mg 2.957(2) 5_575 ?
Cl C4 1.750(3) . ?
O1 C1 1.301(3) . ?
O2 C13 1.400(3) . ?
O2 Mg 1.989(2) 5_575 ?
N1 C7 1.284(3) . ?
N1 C9 1.473(3) . ?
N2 C11 1.473(4) . ?
N2 C10 1.479(4) . ?
N2 C12 1.481(4) . ?
C1 C2 1.415(4) . ?
C1 C6 1.420(4) . ?
C2 C3 1.362(4) . ?
C2 H2A 0.9300 . ?
C3 C4 1.376(4) . ?
C3 H3A 0.9300 . ?
C4 C5 1.365(4) . ?
C5 C6 1.407(4) . ?
C5 H5A 0.9300 . ?
C6 C7 1.478(4) . ?
C7 C8 1.510(4) . ?
C8 H8A 0.9600 . ?
C8 H8B 0.9600 . ?
C8 H8C 0.9600 . ?
C9 C10 1.514(4) . ?
C9 H9A 0.9700 . ?
C9 H9B 0.9700 . ?
C10 H10A 0.9700 . ?
C10 H10B 0.9700 . ?
C11 H11A 0.9600 . ?
C11 H11B 0.9600 . ?
C11 H11C 0.9600 . ?
C12 H12A 0.9600 . ?
C12 H12B 0.9600 . ?
C12 H12C 0.9600 . ?
C13 C14 1.510(4) . ?
C13 H13A 0.9700 . ?
C13 H13B 0.9700 . ?
C14 C15 1.377(4) . ?
C14 C19 1.381(4) . ?
C15 C16 1.379(4) . ?
C15 H15A 0.9300 . ?
C16 C17 1.371(5) . ?
C16 H16A 0.9300 . ?
C17 C18 1.365(5) . ?
C17 H17A 0.9300 . ?
C18 C19 1.380(4) . ?
C18 H18A 0.9300 . ?
C19 H19A 0.9300 . ?
